data_4072961
loop_
_publ_author_name
'Bola\~no, Tamara'
'Castarlenas, Ricardo'
'Esteruelas, Miguel A.'
'O\~nate, Enrique'

_publ_section_title
;
 Hydride-Carbyne to Carbene Transformation in an
 Osmium-Acetate-Bis(triisopropylphosphine) System:&#x00A0; Influence of
 the Coordination Mode of the Carboxylate and the Reaction Solvent
;
_journal_issue 8
_journal_name_full Organometallics
_journal_page_first 2037
_journal_paper_doi 10.1021/om0611655
_journal_volume 26
_journal_year 2007
_chemical_formula_sum 'C35 H57 B F4 O2 Os P2'
_chemical_formula_weight 848.76
_chemical_name_systematic
; 
 ? 
;
_space_group_IT_number 14
_symmetry_cell_setting monoclinic
_symmetry_space_group_name_Hall '-P 2ybc'
_symmetry_space_group_name_H-M 'P 1 21/c 1'
_atom_sites_solution_hydrogens geom
_atom_sites_solution_primary direct
_atom_sites_solution_secondary difmap
_audit_creation_method SHELXL-97
_cell_angle_alpha 90.00
_cell_angle_beta 104.984(3)
_cell_angle_gamma 90.00
_cell_formula_units_Z 4
_cell_length_a 18.120(3)
_cell_length_b 8.7037(15)
_cell_length_c 24.177(4)
_cell_measurement_reflns_used 963
_cell_measurement_temperature 100(2)
_cell_measurement_theta_max 25
_cell_measurement_theta_min 2.5
_cell_volume 3683.3(11)
_computing_cell_refinement 'SAINT+ v. 6.02 (Bruker AXS, 1999)'
_computing_data_collection 'SMART v. 5.625 (Bruker AXS, 2000)'
_computing_data_reduction 'SAINT+ v. 6.02 (Bruker AXS, 1999)'
_computing_molecular_graphics 'XP, SHELXTL v. 6.1 (Bruker, 2000)'
_computing_publication_material 'XCIF, SHELXTL v. 6.1 (Bruker, 2000)'
_computing_structure_refinement 'SHELXL-97 (Sheldrick, 1997)'
_computing_structure_solution 'SHELXS-97 (Sheldrick, 1990)'
_diffrn_ambient_temperature 100(2)
_diffrn_detector_area_resol_mean 8.26
_diffrn_measured_fraction_theta_full 0.999
_diffrn_measured_fraction_theta_max 0.936
_diffrn_measurement_device_type 'Bruker SMART APEX CCD system'
_diffrn_measurement_method '\w rotations with narrow frames'
_diffrn_radiation_monochromator graphite
_diffrn_radiation_source 'normal-focus sealed tube'
_diffrn_radiation_type MoK\a
_diffrn_radiation_wavelength 0.71073
_diffrn_reflns_av_R_equivalents 0.0419
_diffrn_reflns_av_sigmaI/netI 0.0535
_diffrn_reflns_limit_h_max 24
_diffrn_reflns_limit_h_min -23
_diffrn_reflns_limit_k_max 11
_diffrn_reflns_limit_k_min -11
_diffrn_reflns_limit_l_max 32
_diffrn_reflns_limit_l_min -32
_diffrn_reflns_number 44913
_diffrn_reflns_theta_full 27.50
_diffrn_reflns_theta_max 28.99
_diffrn_reflns_theta_min 1.74
_diffrn_standards_decay_% 'no decay'
_exptl_absorpt_coefficient_mu 3.598
_exptl_absorpt_correction_T_max 0.638
_exptl_absorpt_correction_T_min 0.548
_exptl_absorpt_correction_type multi-scan
_exptl_crystal_colour red
_exptl_crystal_density_diffrn 1.530
_exptl_crystal_density_method 'not measured'
_exptl_crystal_description 'irregular block'
_exptl_crystal_F_000 1720
_exptl_crystal_size_max 0.28
_exptl_crystal_size_mid 0.20
_exptl_crystal_size_min 0.14
_refine_diff_density_max 1.298
_refine_diff_density_min -0.818
_refine_diff_density_rms 0.116
_refine_ls_extinction_method none
_refine_ls_goodness_of_fit_ref 0.906
_refine_ls_hydrogen_treatment mixed
_refine_ls_matrix_type full
_refine_ls_number_parameters 431
_refine_ls_number_reflns 9162
_refine_ls_number_restraints 73
_refine_ls_restrained_S_all 0.934
_refine_ls_R_factor_all 0.0448
_refine_ls_R_factor_gt 0.0311
_refine_ls_shift/su_max 0.031
_refine_ls_shift/su_mean 0.001
_refine_ls_structure_factor_coef Fsqd
_refine_ls_weighting_details 'calc w=1/[\s^2^(Fo^2^)+(0.0480P)^2^+0.0000P] where P=(Fo^2^+2Fc^2^)/3'
_refine_ls_weighting_scheme calc
_refine_ls_wR_factor_gt 0.0792
_refine_ls_wR_factor_ref 0.0821
_reflns_number_gt 7003
_reflns_number_total 9162
_reflns_threshold_expression >2sigma(I)
_cod_data_source_file om0611655si20061221_054942.cif
_cod_data_source_block mae192as
_cod_original_cell_volume 3683.5(11)
_cod_original_sg_symbol_H-M 'P 21/c'
_cod_database_code 4072961

loop_
_symmetry_equiv_pos_as_xyz
'x, y, z'
'-x, y+1/2, -z+1/2'
'-x, -y, -z'
'x, -y-1/2, z-1/2'

loop_
_atom_site_label
_atom_site_type_symbol
_atom_site_fract_x
_atom_site_fract_y
_atom_site_fract_z
_atom_site_U_iso_or_equiv
_atom_site_adp_type
_atom_site_occupancy
_atom_site_symmetry_multiplicity
_atom_site_calc_flag
_atom_site_refinement_flags
_atom_site_disorder_assembly
_atom_site_disorder_group
Os Os 0.297915(8) 0.304708(17) 0.542310(6) 0.01910(5) Uani 1 1 d . B .
H01 H 0.324(2) 0.153(5) 0.5547(16) 0.026(11) Uiso 1 1 d . . .
P1 P 0.36838(6) 0.39604(15) 0.63493(5) 0.0331(3) Uani 1 1 d D . .
P2 P 0.25645(6) 0.19151(13) 0.44840(5) 0.0243(2) Uani 1 1 d . . .
B B 0.7449(3) 0.2714(6) 0.7005(2) 0.0450(15) Uiso 1 1 d D . .
F1A F 0.7611(4) 0.2409(8) 0.6475(3) 0.071(2) Uiso 0.50 1 d PDU A 1
F2A F 0.6815(4) 0.1843(9) 0.7025(3) 0.077(2) Uiso 0.50 1 d PDU A 1
F3A F 0.8053(4) 0.2454(11) 0.7439(3) 0.096(2) Uiso 0.50 1 d PDU A 1
F4A F 0.7201(5) 0.4221(8) 0.6961(3) 0.095(2) Uiso 0.50 1 d PDU A 1
F1B F 0.6841(6) 0.2616(15) 0.7236(6) 0.065(3) Uiso 0.25 1 d PDU A 2
F2B F 0.7785(8) 0.1273(11) 0.7015(7) 0.078(4) Uiso 0.25 1 d PDU A 2
F3B F 0.7969(6) 0.3769(13) 0.7272(6) 0.074(3) Uiso 0.25 1 d PDU A 2
F4B F 0.7294(10) 0.277(2) 0.6434(4) 0.111(5) Uiso 0.25 1 d PDU A 2
F1C F 0.7178(8) 0.3203(14) 0.7472(5) 0.079(4) Uiso 0.25 1 d PDU A 3
F2C F 0.6899(7) 0.1927(16) 0.6632(6) 0.095(4) Uiso 0.25 1 d PDU A 3
F3C F 0.8010(5) 0.1565(11) 0.7291(4) 0.038(3) Uiso 0.25 1 d PDU A 3
F4C F 0.7871(8) 0.3892(13) 0.6878(7) 0.102(4) Uiso 0.25 1 d PDU A 3
O1 O 0.39802(15) 0.3853(3) 0.51279(13) 0.0289(7) Uani 1 1 d . . .
O2 O 0.29795(16) 0.5309(3) 0.50140(14) 0.0342(7) Uani 1 1 d . . .
C1 C 0.2196(2) 0.2491(5) 0.56671(16) 0.0205(8) Uani 1 1 d . . .
C2 C 0.1639(2) 0.1892(5) 0.59246(17) 0.0246(8) Uani 1 1 d . B .
H2 H 0.167(3) 0.073(5) 0.5957(18) 0.040 Uiso 1 1 d . . .
C3 C 0.1124(2) 0.2735(5) 0.61151(17) 0.0266(9) Uani 1 1 d . . .
C4 C 0.1004(2) 0.4378(5) 0.5985(2) 0.0308(10) Uani 1 1 d . B .
C5 C 0.0931(2) 0.4941(5) 0.5438(2) 0.0333(10) Uani 1 1 d . . .
H5 H 0.0967 0.4255 0.5140 0.040 Uiso 1 1 calc R B .
C6 C 0.0806(3) 0.6491(6) 0.5319(3) 0.0486(14) Uani 1 1 d . B .
H6 H 0.0747 0.6862 0.4940 0.058 Uiso 1 1 calc R . .
C7 C 0.0768(3) 0.7496(7) 0.5753(3) 0.0627(19) Uani 1 1 d . . .
H7 H 0.0683 0.8559 0.5673 0.075 Uiso 1 1 calc R B .
C8 C 0.0854(4) 0.6955(6) 0.6305(3) 0.065(2) Uani 1 1 d . B .
H8 H 0.0837 0.7648 0.6605 0.078 Uiso 1 1 calc R . .
C9 C 0.0963(3) 0.5407(6) 0.6417(2) 0.0494(14) Uani 1 1 d . . .
H9 H 0.1010 0.5037 0.6794 0.059 Uiso 1 1 calc R B .
C10 C 0.0676(3) 0.2005(5) 0.64741(19) 0.0336(11) Uani 1 1 d . B .
C11 C 0.0979(3) 0.0823(6) 0.68560(18) 0.0405(12) Uani 1 1 d . . .
H11 H 0.1485 0.0467 0.6890 0.049 Uiso 1 1 calc R B .
C12 C 0.0536(4) 0.0170(6) 0.7185(2) 0.0539(16) Uani 1 1 d . B .
H12 H 0.0745 -0.0630 0.7446 0.065 Uiso 1 1 calc R . .
C13 C -0.0192(4) 0.0654(7) 0.7141(2) 0.063(2) Uani 1 1 d . . .
H13 H -0.0485 0.0184 0.7368 0.076 Uiso 1 1 calc R B .
C14 C -0.0499(3) 0.1798(7) 0.6776(3) 0.0588(19) Uani 1 1 d . B .
H14 H -0.1007 0.2131 0.6747 0.071 Uiso 1 1 calc R . .
C15 C -0.0063(3) 0.2501(6) 0.6436(2) 0.0430(13) Uani 1 1 d . . .
H15 H -0.0277 0.3313 0.6183 0.052 Uiso 1 1 calc R B .
C16A C 0.3391(6) 0.2807(10) 0.6933(4) 0.040(2) Uiso 0.50 1 d PDU B 1
C17A C 0.3372(6) 0.1053(9) 0.6884(4) 0.036(2) Uiso 0.50 1 d PDU B 1
C18A C 0.3649(12) 0.3446(18) 0.7533(6) 0.040(4) Uiso 0.25 1 d PDU B 1
C18C C 0.2757(10) 0.3457(16) 0.7188(8) 0.038(3) Uiso 0.25 1 d PDU B 1
C16B C 0.3237(5) 0.3397(10) 0.6910(3) 0.033(2) Uiso 0.50 1 d PDU B 2
C17B C 0.3348(6) 0.1650(9) 0.7000(4) 0.034(2) Uiso 0.50 1 d PDU B 2
C18B C 0.3511(6) 0.4295(10) 0.7474(4) 0.040(2) Uiso 0.50 1 d PDU B 2
C19 C 0.3656(3) 0.6079(6) 0.6474(2) 0.0575(17) Uani 1 1 d D B .
H19A H 0.3909 0.6302 0.6885 0.069 Uiso 0.50 1 calc PR C 1
H19B H 0.3827 0.6164 0.6900 0.069 Uiso 0.50 1 calc PR C 2
C20A C 0.4075(5) 0.7060(12) 0.6072(5) 0.041(3) Uiso 0.50 1 d PD B 1
C20B C 0.4222(6) 0.7004(16) 0.6285(7) 0.069(5) Uiso 0.50 1 d PD B 2
C21 C 0.2830(3) 0.6631(6) 0.6337(3) 0.0620(18) Uani 1 1 d D . .
H21A H 0.2819 0.7723 0.6434 0.093 Uiso 1 1 calc R B .
H21B H 0.2551 0.6039 0.6562 0.093 Uiso 1 1 calc R . .
H21C H 0.2589 0.6486 0.5929 0.093 Uiso 1 1 calc R . .
C22 C 0.4715(2) 0.3541(6) 0.6475(2) 0.0375(11) Uani 1 1 d . B .
H22 H 0.4893 0.4177 0.6190 0.045 Uiso 1 1 calc R . .
C23 C 0.4907(3) 0.1897(5) 0.6363(2) 0.0433(12) Uani 1 1 d . . .
H23A H 0.5453 0.1818 0.6384 0.065 Uiso 1 1 calc R B .
H23B H 0.4609 0.1586 0.5981 0.065 Uiso 1 1 calc R . .
H23C H 0.4784 0.1223 0.6651 0.065 Uiso 1 1 calc R . .
C24 C 0.5202(3) 0.4054(8) 0.7066(2) 0.076(2) Uani 1 1 d . . .
H24A H 0.5039 0.3495 0.7366 0.080 Uiso 1 1 calc R B .
H24B H 0.5136 0.5160 0.7113 0.080 Uiso 1 1 calc R . .
H24C H 0.5741 0.3833 0.7096 0.080 Uiso 1 1 calc R . .
C25 C 0.3368(2) 0.1063(6) 0.4236(2) 0.0382(11) Uani 1 1 d . B .
H25 H 0.3148 0.0195 0.3974 0.046 Uiso 1 1 calc R . .
C26 C 0.3758(3) 0.2139(6) 0.3898(2) 0.0552(15) Uani 1 1 d . . .
H26A H 0.4055 0.2913 0.4156 0.083 Uiso 1 1 calc R B .
H26B H 0.3370 0.2649 0.3596 0.083 Uiso 1 1 calc R . .
H26C H 0.4100 0.1542 0.3725 0.083 Uiso 1 1 calc R . .
C27 C 0.3989(3) 0.0374(6) 0.4725(2) 0.0430(12) Uani 1 1 d . . .
H27A H 0.4319 -0.0296 0.4567 0.065 Uiso 1 1 calc R B .
H27B H 0.3752 -0.0225 0.4976 0.065 Uiso 1 1 calc R . .
H27C H 0.4296 0.1203 0.4946 0.065 Uiso 1 1 calc R . .
C28 C 0.2116(3) 0.3252(6) 0.39081(19) 0.0391(12) Uani 1 1 d . B .
H28 H 0.2537 0.3925 0.3849 0.047 Uiso 1 1 calc R . .
C29 C 0.1788(4) 0.2414(8) 0.3328(2) 0.0662(18) Uani 1 1 d . . .
H29A H 0.1275 0.2026 0.3313 0.099 Uiso 1 1 calc R B .
H29B H 0.2122 0.1553 0.3295 0.099 Uiso 1 1 calc R . .
H29C H 0.1759 0.3135 0.3012 0.099 Uiso 1 1 calc R . .
C30 C 0.1525(3) 0.4330(6) 0.4045(2) 0.0438(13) Uani 1 1 d . . .
H30A H 0.1408 0.5154 0.3759 0.066 Uiso 1 1 calc R B .
H30B H 0.1728 0.4775 0.4426 0.066 Uiso 1 1 calc R . .
H30C H 0.1058 0.3754 0.4037 0.066 Uiso 1 1 calc R . .
C31 C 0.1902(2) 0.0273(5) 0.44135(19) 0.0323(10) Uani 1 1 d . B .
H31 H 0.1840 -0.0153 0.4020 0.039 Uiso 1 1 calc R . .
C32 C 0.2218(3) -0.1021(5) 0.4831(3) 0.0493(14) Uani 1 1 d . . .
H32A H 0.2343 -0.0623 0.5223 0.074 Uiso 1 1 calc R B .
H32B H 0.2681 -0.1436 0.4748 0.074 Uiso 1 1 calc R . .
H32C H 0.1835 -0.1836 0.4790 0.074 Uiso 1 1 calc R . .
C33 C 0.1103(2) 0.0721(6) 0.44580(19) 0.0340(10) Uani 1 1 d . . .
H33A H 0.0791 -0.0206 0.4443 0.051 Uiso 1 1 calc R B .
H33B H 0.0863 0.1400 0.4139 0.051 Uiso 1 1 calc R . .
H33C H 0.1142 0.1257 0.4821 0.051 Uiso 1 1 calc R . .
C34 C 0.3630(2) 0.5068(5) 0.4929(2) 0.0342(11) Uani 1 1 d . B .
C35 C 0.3971(3) 0.6178(6) 0.4587(3) 0.0616(18) Uani 1 1 d . . .
H35A H 0.3687 0.7148 0.4544 0.080 Uiso 1 1 calc R B .
H35B H 0.3941 0.5742 0.4209 0.080 Uiso 1 1 calc R . .
H35C H 0.4507 0.6369 0.4787 0.080 Uiso 1 1 calc R . .

loop_
_atom_site_aniso_label
_atom_site_aniso_U_11
_atom_site_aniso_U_22
_atom_site_aniso_U_33
_atom_site_aniso_U_23
_atom_site_aniso_U_13
_atom_site_aniso_U_12
Os 0.01455(8) 0.01852(8) 0.02495(9) -0.00146(7) 0.00639(6) -0.00003(7)
P1 0.0188(5) 0.0474(8) 0.0327(6) -0.0151(6) 0.0057(5) -0.0040(5)
P2 0.0187(5) 0.0301(6) 0.0257(5) -0.0041(5) 0.0088(4) 0.0012(5)
O1 0.0203(15) 0.0257(16) 0.0448(18) -0.0035(14) 0.0156(13) -0.0028(12)
O2 0.0288(16) 0.0216(15) 0.060(2) 0.0063(14) 0.0249(15) 0.0029(13)
C1 0.022(2) 0.0209(18) 0.0189(19) -0.0014(15) 0.0046(16) 0.0010(16)
C2 0.027(2) 0.027(2) 0.022(2) -0.0019(18) 0.0087(16) -0.0050(19)
C3 0.027(2) 0.031(2) 0.025(2) -0.0045(18) 0.0137(18) -0.0093(18)
C4 0.026(2) 0.027(2) 0.047(3) -0.006(2) 0.024(2) -0.0033(18)
C5 0.016(2) 0.034(3) 0.051(3) 0.003(2) 0.0086(19) -0.0007(18)
C6 0.024(3) 0.042(3) 0.077(4) 0.018(3) 0.007(3) 0.001(2)
C7 0.030(3) 0.029(3) 0.136(6) 0.005(4) 0.036(4) 0.001(2)
C8 0.061(4) 0.036(3) 0.120(6) -0.027(4) 0.062(4) -0.010(3)
C9 0.059(3) 0.041(3) 0.065(4) -0.016(3) 0.047(3) -0.015(3)
C10 0.041(3) 0.035(3) 0.032(2) -0.017(2) 0.023(2) -0.017(2)
C11 0.062(3) 0.039(3) 0.026(2) -0.007(2) 0.021(2) -0.019(2)
C12 0.096(5) 0.049(3) 0.026(3) -0.008(2) 0.033(3) -0.029(3)
C13 0.106(5) 0.054(4) 0.053(4) -0.027(3) 0.062(4) -0.047(4)
C14 0.059(4) 0.069(4) 0.068(4) -0.045(3) 0.051(3) -0.040(3)
C15 0.046(3) 0.044(3) 0.049(3) -0.022(2) 0.031(3) -0.018(2)
C19 0.029(3) 0.061(4) 0.074(4) -0.046(3) -0.002(3) 0.006(3)
C21 0.035(3) 0.059(4) 0.087(5) -0.041(3) 0.007(3) 0.007(3)
C22 0.020(2) 0.048(3) 0.042(3) -0.009(2) 0.003(2) 0.001(2)
C23 0.030(3) 0.047(3) 0.049(3) 0.002(2) 0.003(2) 0.009(2)
C24 0.027(3) 0.115(6) 0.075(4) -0.051(4) -0.007(3) 0.005(3)
C25 0.027(2) 0.043(3) 0.050(3) -0.020(2) 0.019(2) -0.002(2)
C26 0.045(3) 0.076(4) 0.058(4) -0.009(3) 0.037(3) 0.003(3)
C27 0.024(2) 0.036(3) 0.069(3) -0.016(2) 0.014(2) 0.008(2)
C28 0.034(3) 0.058(3) 0.026(2) 0.009(2) 0.010(2) 0.007(2)
C29 0.065(4) 0.111(5) 0.021(3) -0.001(3) 0.007(3) 0.005(4)
C30 0.037(3) 0.059(3) 0.036(3) 0.020(2) 0.011(2) 0.022(3)
C31 0.023(2) 0.035(3) 0.040(3) -0.017(2) 0.0111(19) -0.0066(19)
C32 0.033(3) 0.024(3) 0.092(4) -0.008(3) 0.017(3) -0.004(2)
C33 0.024(2) 0.045(3) 0.034(2) -0.013(2) 0.0088(19) -0.005(2)
C34 0.030(2) 0.024(2) 0.055(3) -0.003(2) 0.022(2) -0.0054(19)
C35 0.054(3) 0.031(3) 0.119(5) 0.019(3) 0.056(4) 0.004(3)

loop_
_atom_type_symbol
_atom_type_description
_atom_type_scat_dispersion_real
_atom_type_scat_dispersion_imag
_atom_type_scat_source
C C 0.0033 0.0016 'International Tables Vol C Tables 4.2.6.8 and 6.1.1.4'
H H 0.0000 0.0000 'International Tables Vol C Tables 4.2.6.8 and 6.1.1.4'
B B 0.0013 0.0007 'International Tables Vol C Tables 4.2.6.8 and 6.1.1.4'
O O 0.0106 0.0060 'International Tables Vol C Tables 4.2.6.8 and 6.1.1.4'
F F 0.0171 0.0103 'International Tables Vol C Tables 4.2.6.8 and 6.1.1.4'
P P 0.1023 0.0942 'International Tables Vol C Tables 4.2.6.8 and 6.1.1.4'
Os Os -1.2165 7.6030 'International Tables Vol C Tables 4.2.6.8 and 6.1.1.4'

loop_
_geom_angle_atom_site_label_1
_geom_angle_atom_site_label_2
_geom_angle_atom_site_label_3
_geom_angle
C1 Os O2 119.71(15)
C1 Os O1 177.62(15)
O2 Os O1 58.66(10)
C1 Os P1 93.40(13)
O2 Os P1 93.49(9)
O1 Os P1 85.07(8)
C1 Os P2 97.06(13)
O2 Os P2 88.77(9)
O1 Os P2 84.73(8)
P1 Os P2 166.47(4)
C1 Os C34 149.10(16)
O2 Os C34 29.40(12)
O1 Os C34 29.33(12)
P1 Os C34 90.55(11)
P2 Os C34 84.88(11)
C1 Os H01 85.6(16)
O2 Os H01 153.5(15)
O1 Os H01 96.3(16)
P1 Os H01 92.6(16)
P2 Os H01 79.8(16)
C34 Os H01 124.9(16)
C16B P1 C22 116.8(3)
C16B P1 C19 96.3(3)
C22 P1 C19 103.7(2)
C16B P1 C16A 17.6(4)
C22 P1 C16A 103.6(4)
C19 P1 C16A 112.0(3)
C16B P1 Os 111.9(3)
C22 P1 Os 110.97(15)
C19 P1 Os 116.41(18)
C16A P1 Os 109.3(3)
C28 P2 C31 105.7(2)
C28 P2 C25 103.7(2)
C31 P2 C25 101.9(2)
C28 P2 Os 115.12(16)
C31 P2 Os 116.12(15)
C25 P2 Os 112.70(15)
F3A B F4B 137.2(10)
F3A B F2C 139.5(8)
F4B B F2C 53.6(9)
F3A B F3B 53.7(6)
F4B B F3B 113.6(8)
F2C B F3B 165.5(9)
F3A B F1B 104.8(8)
F4B B F1B 116.8(8)
F2C B F1B 72.9(8)
F3B B F1B 112.6(7)
F3A B F4C 84.8(8)
F4B B F4C 73.6(9)
F2C B F4C 126.4(11)
F3B B F4C 40.0(8)
F1B B F4C 134.6(9)
F3A B F4A 114.2(6)
F4B B F4A 84.6(10)
F2C B F4A 105.2(8)
F3B B F4A 64.3(7)
F1B B F4A 79.0(7)
F4C B F4A 57.2(7)
F3A B F2A 113.7(6)
F4B B F2A 95.9(8)
F2C B F2A 43.0(7)
F3B B F2A 146.6(7)
F1B B F2A 35.5(6)
F4C B F2A 159.7(8)
F4A B F2A 105.4(6)
F3A B F2B 64.2(7)
F4B B F2B 91.5(12)
F2C B F2B 78.3(8)
F3B B F2B 110.8(7)
F1B B F2B 109.5(7)
F4C B F2B 114.4(9)
F4A B F2B 171.5(7)
F2A B F2B 82.5(7)
F3A B F1C 78.8(7)
F4B B F1C 142.4(11)
F2C B F1C 109.9(7)
F3B B F1C 76.0(7)
F1B B F1C 37.1(7)
F4C B F1C 106.6(7)
F4A B F1C 66.5(6)
F2A B F1C 71.0(6)
F2B B F1C 120.0(9)
F3A B F1A 111.3(5)
F4B B F1A 26.8(9)
F2C B F1A 65.6(8)
F3B B F1A 106.1(7)
F1B B F1A 137.8(7)
F4C B F1A 71.1(8)
F4A B F1A 104.4(5)
F2A B F1A 107.2(5)
F2B B F1A 69.7(7)
F1C B F1A 169.1(7)
F3A B F3C 34.8(5)
F4B B F3C 116.7(11)
F2C B F3C 105.8(7)
F3B B F3C 85.7(7)
F1B B F3C 107.5(8)
F4C B F3C 105.0(7)
F4A B F3C 148.9(6)
F2A B F3C 95.2(6)
F2B B F3C 29.6(6)
F1C B F3C 99.9(6)
F1A B F3C 91.0(6)
C34 O1 Os 90.9(2)
C34 O2 Os 91.9(3)
C2 C1 Os 171.2(3)
C3 C2 C1 125.5(4)
C3 C2 H2 123(3)
C1 C2 H2 111(3)
C2 C3 C4 122.0(4)
C2 C3 C10 119.9(4)
C4 C3 C10 118.1(4)
C5 C4 C9 118.6(4)
C5 C4 C3 121.5(4)
C9 C4 C3 119.9(4)
C4 C5 C6 120.9(5)
C4 C5 H5 119.5
C6 C5 H5 119.5
C7 C6 C5 119.7(6)
C7 C6 H6 120.2
C5 C6 H6 120.2
C6 C7 C8 120.1(5)
C6 C7 H7 119.9
C8 C7 H7 119.9
C9 C8 C7 119.8(6)
C9 C8 H8 120.1
C7 C8 H8 120.1
C8 C9 C4 120.9(5)
C8 C9 H9 119.6
C4 C9 H9 119.6
C15 C10 C11 118.7(4)
C15 C10 C3 119.7(5)
C11 C10 C3 121.5(4)
C12 C11 C10 119.5(5)
C12 C11 H11 120.2
C10 C11 H11 120.2
C13 C12 C11 121.4(6)
C13 C12 H12 119.3
C11 C12 H12 119.3
C14 C13 C12 120.4(5)
C14 C13 H13 119.8
C12 C13 H13 119.8
C13 C14 C15 119.9(6)
C13 C14 H14 120.0
C15 C14 H14 120.0
C10 C15 C14 120.1(6)
C10 C15 H15 120.0
C14 C15 H15 120.0
C18A C16A C17A 115.9(8)
C18A C16A C18C 63.9(11)
C17A C16A C18C 113.1(8)
C18A C16A P1 116.0(9)
C17A C16A P1 118.0(6)
C18C C16A P1 118.6(8)
C18B C16B C17B 112.0(6)
C18B C16B P1 114.9(6)
C17B C16B P1 107.7(6)
C20B C19 C21 119.1(7)
C20B C19 C20A 18.4(7)
C21 C19 C20A 106.9(5)
C20B C19 P1 116.2(6)
C21 C19 P1 110.0(3)
C20A C19 P1 112.7(5)
C20B C19 H19A 91.3
C21 C19 H19A 109.1
C20A C19 H19A 109.0
P1 C19 H19A 109.1
C20B C19 H19B 103.0
C21 C19 H19B 103.0
C20A C19 H19B 120.7
P1 C19 H19B 103.0
H19A C19 H19B 11.7
C19 C21 H21A 109.5
C19 C21 H21B 109.5
H21A C21 H21B 109.5
C19 C21 H21C 109.5
H21A C21 H21C 109.5
H21B C21 H21C 109.5
C23 C22 C24 109.7(4)
C23 C22 P1 115.2(3)
C24 C22 P1 114.1(3)
C23 C22 H22 105.6
C24 C22 H22 105.6
P1 C22 H22 105.6
C22 C23 H23A 109.5
C22 C23 H23B 109.5
H23A C23 H23B 109.5
C22 C23 H23C 109.5
H23A C23 H23C 109.5
H23B C23 H23C 109.5
C22 C24 H24A 109.5
C22 C24 H24B 109.5
H24A C24 H24B 109.5
C22 C24 H24C 109.5
H24A C24 H24C 109.5
H24B C24 H24C 109.5
C27 C25 C26 107.7(4)
C27 C25 P2 112.8(3)
C26 C25 P2 115.8(3)
C27 C25 H25 106.7
C26 C25 H25 106.7
P2 C25 H25 106.7
C25 C26 H26A 109.5
C25 C26 H26B 109.5
H26A C26 H26B 109.5
C25 C26 H26C 109.5
H26A C26 H26C 109.5
H26B C26 H26C 109.5
C25 C27 H27A 109.5
C25 C27 H27B 109.5
H27A C27 H27B 109.5
C25 C27 H27C 109.5
H27A C27 H27C 109.5
H27B C27 H27C 109.5
C30 C28 C29 111.0(4)
C30 C28 P2 115.1(3)
C29 C28 P2 112.2(4)
C30 C28 H28 106.0
C29 C28 H28 106.0
P2 C28 H28 106.0
C28 C29 H29A 109.5
C28 C29 H29B 109.5
H29A C29 H29B 109.5
C28 C29 H29C 109.5
H29A C29 H29C 109.5
H29B C29 H29C 109.5
C28 C30 H30A 109.5
C28 C30 H30B 109.5
H30A C30 H30B 109.5
C28 C30 H30C 109.5
H30A C30 H30C 109.5
H30B C30 H30C 109.5
C32 C31 C33 110.1(4)
C32 C31 P2 112.8(3)
C33 C31 P2 113.7(3)
C32 C31 H31 106.6
C33 C31 H31 106.6
P2 C31 H31 106.6
C31 C32 H32A 109.5
C31 C32 H32B 109.5
H32A C32 H32B 109.5
C31 C32 H32C 109.5
H32A C32 H32C 109.5
H32B C32 H32C 109.5
C31 C33 H33A 109.5
C31 C33 H33B 109.5
H33A C33 H33B 109.5
C31 C33 H33C 109.5
H33A C33 H33C 109.5
H33B C33 H33C 109.5
O1 C34 O2 118.3(4)
O1 C34 C35 120.7(4)
O2 C34 C35 121.0(4)
O1 C34 Os 59.8(2)
O2 C34 Os 58.7(2)
C35 C34 Os 174.6(4)
C34 C35 H35A 109.5
C34 C35 H35B 109.5
H35A C35 H35B 109.5
C34 C35 H35C 109.5
H35A C35 H35C 109.5
H35B C35 H35C 109.5

loop_
_geom_bond_atom_site_label_1
_geom_bond_atom_site_label_2
_geom_bond_distance
Os C1 1.740(4)
Os O2 2.203(3)
Os O1 2.228(3)
Os P1 2.4080(12)
Os P2 2.4101(11)
Os C34 2.578(4)
Os H01 1.41(4)
P1 C16B 1.817(7)
P1 C22 1.850(4)
P1 C19 1.871(5)
P1 C16A 1.916(7)
P2 C28 1.835(5)
P2 C31 1.846(4)
P2 C25 1.866(4)
B F3A 1.325(7)
B F4B 1.336(9)
B F2C 1.345(9)
B F3B 1.355(8)
B F1B 1.360(8)
B F4C 1.362(9)
B F4A 1.382(7)
B F2A 1.387(7)
B F2B 1.392(8)
B F1C 1.409(8)
B F1A 1.412(7)
B F3C 1.466(7)
O1 C34 1.263(5)
O2 C34 1.266(5)
C1 C2 1.415(5)
C2 C3 1.358(6)
C2 H2 1.01(5)
C3 C4 1.469(6)
C3 C10 1.477(5)
C4 C5 1.383(6)
C4 C9 1.394(6)
C5 C6 1.387(7)
C5 H5 0.9500
C6 C7 1.381(9)
C6 H6 0.9500
C7 C8 1.385(10)
C7 H7 0.9500
C8 C9 1.378(7)
C8 H8 0.9500
C9 H9 0.9500
C10 C15 1.388(7)
C10 C11 1.397(7)
C11 C12 1.389(6)
C11 H11 0.9500
C12 C13 1.363(8)
C12 H12 0.9500
C13 C14 1.352(9)
C13 H13 0.9500
C14 C15 1.417(7)
C14 H14 0.9500
C15 H15 0.9500
C16A C18A 1.509(9)
C16A C17A 1.531(8)
C16A C18C 1.545(16)
C16B C18B 1.539(8)
C16B C17B 1.542(8)
C19 C20B 1.466(8)
C19 C21 1.524(6)
C19 C20A 1.622(8)
C19 H19A 1.0000
C19 H19B 1.0000
C21 H21A 0.9800
C21 H21B 0.9800
C21 H21C 0.9800
C22 C23 1.513(6)
C22 C24 1.539(7)
C22 H22 1.0000
C23 H23A 0.9800
C23 H23B 0.9800
C23 H23C 0.9800
C24 H24A 0.9800
C24 H24B 0.9800
C24 H24C 0.9800
C25 C27 1.528(7)
C25 C26 1.531(7)
C25 H25 1.0000
C26 H26A 0.9800
C26 H26B 0.9800
C26 H26C 0.9800
C27 H27A 0.9800
C27 H27B 0.9800
C27 H27C 0.9800
C28 C30 1.523(6)
C28 C29 1.555(7)
C28 H28 1.0000
C29 H29A 0.9800
C29 H29B 0.9800
C29 H29C 0.9800
C30 H30A 0.9800
C30 H30B 0.9800
C30 H30C 0.9800
C31 C32 1.522(7)
C31 C33 1.530(5)
C31 H31 1.0000
C32 H32A 0.9800
C32 H32B 0.9800
C32 H32C 0.9800
C33 H33A 0.9800
C33 H33B 0.9800
C33 H33C 0.9800
C34 C35 1.503(6)
C35 H35A 0.9800
C35 H35B 0.9800
C35 H35C 0.9800
